data_4100159
_journal_name_full 'Journal of the American Chemical Society'
_journal_paper_doi 10.1021/ja051259q
_journal_year 2005
_chemical_formula_sum 'C121 H139 In6 N21 O60'
_chemical_formula_weight 3536.45
_space_group_IT_number 2
_symmetry_cell_setting triclinic
_symmetry_space_group_name_Hall '-P 1'
_symmetry_space_group_name_H-M 'P -1'
_cell_angle_alpha 114.216(2)
_cell_angle_beta 95.441(2)
_cell_angle_gamma 91.595(2)
_cell_formula_units_Z 1
_cell_length_a 14.4111(13)
_cell_length_b 16.0466(14)
_cell_length_c 16.7388(15)
_cell_measurement_temperature 100(2)
_cell_volume 3504.8(5)
_diffrn_ambient_temperature 100(2)
_exptl_crystal_density_diffrn 1.676
_cod_database_code 4100159

loop_
_symmetry_equiv_pos_as_xyz
'x, y, z'
'-x, -y, -z'

loop_
_atom_site_label
_atom_site_type_symbol
_atom_site_fract_x
_atom_site_fract_y
_atom_site_fract_z
_atom_site_U_iso_or_equiv
_atom_site_adp_type
_atom_site_occupancy
_atom_site_symmetry_multiplicity
_atom_site_calc_flag
_atom_site_refinement_flags
_atom_site_disorder_assembly
_atom_site_disorder_group
In1 In 0.75948(5) 0.49797(4) 0.79533(4) 0.0359(2) Uani 1 1 d . . .
In2 In 0.69012(5) 0.19250(4) 0.25486(4) 0.0320(2) Uani 1 1 d . . .
In3 In 0.76255(6) 0.75043(5) 0.43366(6) 0.0483(2) Uani 1 1 d . . .
O1A O 0.8812(5) 0.4410(5) 0.8332(4) 0.054(2) Uani 1 1 d . . .
O2A O 0.9857(7) 0.3367(7) 0.8025(5) 0.085(3) Uani 1 1 d . . .
O3A O 0.6987(5) 0.2971(5) 0.4067(4) 0.0429(17) Uani 1 1 d . . .
O4A O 0.7835(5) 0.1782(5) 0.3631(4) 0.0478(18) Uani 1 1 d . . .
N1A N 0.8039(5) 0.3762(5) 0.6672(5) 0.0354(18) Uani 1 1 d . . .
C1A C 0.8796(7) 0.3365(7) 0.6852(6) 0.038(2) Uani 1 1 d . . .
C2A C 0.9165(8) 0.2654(7) 0.6204(6) 0.049(3) Uani 1 1 d . . .
H2A H 0.9695 0.2382 0.6348 0.059 Uiso 1 1 calc R . .
C3A C 0.8757(7) 0.2338(8) 0.5341(7) 0.048(3) Uani 1 1 d . . .
H3A H 0.8983 0.1833 0.4884 0.058 Uiso 1 1 calc R . .
C4A C 0.8009(7) 0.2781(6) 0.5167(6) 0.036(2) Uani 1 1 d . . .
C5A C 0.7664(7) 0.3476(6) 0.5849(6) 0.037(2) Uani 1 1 d . . .
H5A H 0.7135 0.3760 0.5722 0.044 Uiso 1 1 calc R . .
C6A C 0.9188(8) 0.3734(8) 0.7812(7) 0.053(3) Uani 1 1 d . . .
C7A C 0.7571(7) 0.2509(7) 0.4234(6) 0.037(2) Uani 1 1 d . . .
O1B O 0.8036(6) 0.5729(5) 0.9378(5) 0.070(3) Uani 1 1 d . . .
O2B O 0.7804(9) 0.6827(8) 1.0681(6) 0.137(6) Uani 1 1 d . . .
O3B O 0.4370(6) 0.6849(5) 0.7231(6) 0.060(2) Uani 1 1 d . . .
O4B O 0.4056(5) 0.7971(5) 0.8468(6) 0.058(2) Uani 1 1 d . . .
N1B N 0.6592(6) 0.6142(5) 0.8560(5) 0.042(2) Uani 1 1 d . . .
C1B C 0.6793(8) 0.6662(7) 0.9439(7) 0.052(3) Uani 1 1 d . . .
C2B C 0.6277(9) 0.7378(8) 0.9888(7) 0.065(4) Uani 1 1 d . . .
H2B H 0.6433 0.7724 1.0504 0.079 Uiso 1 1 calc R . .
C3B C 0.5535(9) 0.7595(7) 0.9449(8) 0.059(3) Uani 1 1 d . . .
H3B H 0.5177 0.8092 0.9754 0.071 Uiso 1 1 calc R . .
C4B C 0.5326(7) 0.7083(7) 0.8570(7) 0.043(3) Uani 1 1 d . . .
C5B C 0.5853(7) 0.6367(7) 0.8125(6) 0.044(3) Uani 1 1 d . . .
H5B H 0.5702 0.6024 0.7507 0.053 Uiso 1 1 calc R . .
C6B C 0.7593(11) 0.6359(9) 0.9872(7) 0.083(5) Uani 1 1 d . . .
C7B C 0.4527(7) 0.7315(8) 0.8036(9) 0.052(3) Uani 1 1 d . . .
O1C O 0.8100(5) 0.1464(4) 0.1803(5) 0.0412(16) Uani 1 1 d . . .
O2C O 0.9329(6) 0.1788(5) 0.1243(7) 0.082(3) Uani 1 1 d . . .
O3C O 0.7229(5) 0.5938(5) 0.3887(5) 0.053(2) Uani 1 1 d . . .
O4C O 0.8506(6) 0.6422(4) 0.3541(6) 0.059(2) Uani 1 1 d . . .
N1C N 0.7773(6) 0.3226(5) 0.2598(5) 0.0367(19) Uani 1 1 d . . .
C1C C 0.8508(8) 0.3020(7) 0.2125(7) 0.044(3) Uani 1 1 d . . .
C2C C 0.9083(9) 0.3680(7) 0.2071(8) 0.055(3) Uani 1 1 d . . .
H2C H 0.9592 0.3519 0.1728 0.066 Uiso 1 1 calc R . .
C3C C 0.8914(9) 0.4570(8) 0.2516(8) 0.058(3) Uani 1 1 d . . .
H3C H 0.9307 0.5040 0.2487 0.070 Uiso 1 1 calc R . .
C4C C 0.8173(7) 0.4797(6) 0.3011(7) 0.046(3) Uani 1 1 d . . .
C5C C 0.7622(7) 0.4093(7) 0.3030(7) 0.041(2) Uani 1 1 d . . .
H5C H 0.7110 0.4240 0.3370 0.050 Uiso 1 1 calc R . .
C6C C 0.8672(8) 0.1998(7) 0.1683(7) 0.046(3) Uani 1 1 d . . .
C7C C 0.7952(9) 0.5766(6) 0.3508(7) 0.051(3) Uani 1 1 d . . .
O1D O 0.6738(5) 0.0431(4) 0.1800(4) 0.0371(15) Uani 1 1 d . . .
O2D O 0.5740(5) -0.0801(4) 0.1265(5) 0.0503(19) Uani 1 1 d . . .
O3D O 0.3955(6) 0.2823(6) 0.4892(5) 0.064(2) Uani 1 1 d . . .
O4D O 0.3200(6) 0.1537(6) 0.4771(6) 0.067(2) Uani 1 1 d . . .
N1D N 0.5624(5) 0.1355(5) 0.3013(5) 0.0336(18) Uani 1 1 d . . .
C1D C 0.5387(7) 0.0458(6) 0.2529(6) 0.039(2) Uani 1 1 d . . .
C2D C 0.4665(8) -0.0005(7) 0.2684(8) 0.057(3) Uani 1 1 d . . .
H2D H 0.4529 -0.0644 0.2344 0.069 Uiso 1 1 calc R . .
C3D C 0.4141(9) 0.0483(8) 0.3348(9) 0.064(4) Uani 1 1 d . . .
H3D H 0.3623 0.0187 0.3464 0.077 Uiso 1 1 calc R . .
C4D C 0.4375(8) 0.1403(7) 0.3841(7) 0.047(3) Uani 1 1 d . . .
C5D C 0.5115(7) 0.1802(6) 0.3636(6) 0.036(2) Uani 1 1 d . . .
H5D H 0.5266 0.2440 0.3967 0.043 Uiso 1 1 calc R . .
C6D C 0.6007(7) -0.0032(6) 0.1796(6) 0.037(2) Uani 1 1 d . . .
C7D C 0.3812(9) 0.1983(10) 0.4555(8) 0.059(3) Uani 1 1 d . . .
O1E O 0.8854(5) 0.8480(5) 0.4997(5) 0.0508(19) Uani 1 1 d . . .
O2E O 0.9916(5) 0.9162(5) 0.6181(6) 0.061(2) Uani 1 1 d . . .
O3E O 0.7146(7) 0.5538(5) 0.6588(7) 0.077(3) Uani 1 1 d . . .
O4E O 0.8339(7) 0.5934(6) 0.7633(7) 0.077(3) Uani 1 1 d . . .
N1E N 0.8216(6) 0.7300(5) 0.5592(7) 0.053(3) Uani 1 1 d . . .
C1E C 0.8919(8) 0.7932(7) 0.6108(8) 0.052(3) Uani 1 1 d . . .
C2E C 0.9281(11) 0.7977(8) 0.6899(10) 0.075(4) Uani 1 1 d . . .
H2E H 0.9766 0.8434 0.7237 0.090 Uiso 1 1 calc R . .
C3E C 0.8966(10) 0.7375(9) 0.7231(10) 0.075(4) Uani 1 1 d . . .
H3E H 0.9207 0.7414 0.7794 0.090 Uiso 1 1 calc R . .
C4E C 0.8249(9) 0.6686(7) 0.6669(9) 0.060(3) Uani 1 1 d . . .
C5E C 0.7894(9) 0.6711(8) 0.5886(9) 0.057(3) Uani 1 1 d . . .
H5E H 0.7391 0.6282 0.5539 0.068 Uiso 1 1 calc R . .
C6E C 0.9256(8) 0.8578(6) 0.5739(9) 0.050(3) Uani 1 1 d . . .
C7E C 0.7871(10) 0.6002(8) 0.6975(11) 0.066(4) Uani 1 1 d U . .
O1F O 0.7919(6) 0.8256(5) 0.3522(6) 0.062(2) Uani 1 1 d . . .
O2F O 0.7401(6) 0.8785(6) 0.2551(6) 0.072(3) Uani 1 1 d . . .
O3F O 0.3878(5) 0.5703(5) 0.2903(5) 0.0483(18) Uani 1 1 d . . .
O4F O 0.3299(6) 0.5976(5) 0.1781(5) 0.059(2) Uani 1 1 d . . .
N1F N 0.6336(7) 0.7249(5) 0.3262(6) 0.048(2) Uani 1 1 d . . .
C1F C 0.6390(8) 0.7744(6) 0.2780(8) 0.049(3) Uani 1 1 d . . .
C2F C 0.5684(10) 0.7738(8) 0.2177(8) 0.062(3) Uani 1 1 d . . .
H2F H 0.5747 0.8095 0.1849 0.074 Uiso 1 1 calc R . .
C3F C 0.4873(8) 0.7199(7) 0.2056(8) 0.053(3) Uani 1 1 d . . .
H3F H 0.4365 0.7190 0.1647 0.063 Uiso 1 1 calc R . .
C4F C 0.4803(8) 0.6679(7) 0.2525(7) 0.045(3) Uani 1 1 d . . .
C5F C 0.5562(8) 0.6731(6) 0.3135(7) 0.046(3) Uani 1 1 d . . .
H5F H 0.5518 0.6380 0.3471 0.056 Uiso 1 1 calc R . .
C6F C 0.7306(10) 0.8319(8) 0.2965(8) 0.057(3) Uani 1 1 d . . .
C7F C 0.3956(9) 0.6080(7) 0.2401(8) 0.052(3) Uani 1 1 d . . .
N1T N 0.8668(7) 0.9970(6) 0.2326(7) 0.060(3) Uani 1 1 d U . .
H1T1 H 0.8319 1.0362 0.2179 0.091 Uiso 1 1 calc R . .
H1T2 H 0.9085 1.0297 0.2807 0.091 Uiso 1 1 calc R . .
H1T3 H 0.8287 0.9589 0.2451 0.091 Uiso 1 1 calc R . .
N2T N 0.9263(11) 0.8145(9) 0.2078(9) 0.110(5) Uani 1 1 d U . .
H2T1 H 0.8863 0.7722 0.1634 0.165 Uiso 1 1 calc R . .
H2T2 H 0.8934 0.8501 0.2518 0.165 Uiso 1 1 calc R . .
H2T3 H 0.9685 0.7853 0.2292 0.165 Uiso 1 1 calc R . .
C1T C 0.9174(11) 0.9428(7) 0.1585(7) 0.079(5) Uani 1 1 d DU . .
H1T H 0.9599 0.9856 0.1464 0.095 Uiso 1 1 calc R . .
C2T C 0.9755(9) 0.8720(9) 0.1741(8) 0.076(4) Uani 1 1 d DU . .
H2T H 1.0262 0.9083 0.2222 0.091 Uiso 1 1 calc R . .
C3T C 1.0250(12) 0.8216(15) 0.0938(12) 0.151(10) Uani 1 1 d DU . .
H3T1 H 1.0648 0.7769 0.1041 0.181 Uiso 1 1 calc R . .
H3T2 H 1.0656 0.8656 0.0828 0.181 Uiso 1 1 calc R . .
C4T C 0.9522(19) 0.7714(14) 0.0132(14) 0.26(2) Uani 1 1 d DU . .
H4T1 H 0.9126 0.7263 0.0237 0.312 Uiso 1 1 calc R . .
H4T2 H 0.9843 0.7378 -0.0394 0.312 Uiso 1 1 calc R . .
C5T C 0.8900(17) 0.8421(17) -0.0035(9) 0.254(18) Uani 1 1 d DU . .
H5T1 H 0.9289 0.8839 -0.0189 0.305 Uiso 1 1 calc R . .
H5T2 H 0.8412 0.8095 -0.0536 0.305 Uiso 1 1 calc R . .
C6T C 0.8438(11) 0.8979(13) 0.0800(11) 0.137(8) Uani 1 1 d DU . .
H6T1 H 0.8079 0.9455 0.0706 0.165 Uiso 1 1 calc R . .
H6T2 H 0.7997 0.8569 0.0917 0.165 Uiso 1 1 calc R . .
O1D1 O 0.8349(16) 0.9944(17) -0.158(2) 0.38(2) Uani 0.88 1 d PGU . .
N1D1 N 0.7050(11) 0.9696(11) -0.1030(10) 0.203(12) Uani 0.88 1 d PGU . .
C1D1 C 0.7773(14) 1.0204(12) -0.1045(16) 0.32(2) Uani 0.88 1 d PGU . .
H1D1 H 0.7859 1.0818 -0.0610 0.385 Uiso 0.88 1 d PG . .
C2D1 C 0.6872(14) 0.8759(11) -0.1676(14) 0.167(11) Uani 0.88 1 d PGU . .
H2D1 H 0.7110 0.8697 -0.2226 0.250 Uiso 0.88 1 d PG . .
H2D2 H 0.6198 0.8593 -0.1788 0.250 Uiso 0.88 1 d PG . .
H2D3 H 0.7188 0.8352 -0.1452 0.250 Uiso 0.88 1 d PG . .
C3D1 C 0.6386(16) 1.0070(18) -0.0391(14) 0.196(14) Uani 0.88 1 d PGU . .
H3D1 H 0.6447 0.9796 0.0036 0.294 Uiso 0.88 1 d PG . .
H3D2 H 0.5749 0.9930 -0.0698 0.294 Uiso 0.88 1 d PG . .
H3D3 H 0.6514 1.0735 -0.0082 0.294 Uiso 0.88 1 d PG . .
O1D2 O 0.7929(12) 0.1200(13) 0.6889(11) 0.307(15) Uani 1 1 d GDU . .
N1D2 N 0.7030(8) 0.0891(6) 0.5606(9) 0.105(5) Uani 1 1 d GU . .
C1D2 C 0.7749(8) 0.0773(9) 0.6083(11) 0.174(10) Uani 1 1 d GU . .
H1D2 H 0.8160 0.0325 0.5785 0.209 Uiso 1 1 d G . .
C2D2 C 0.6371(10) 0.1554(10) 0.6016(11) 0.150(9) Uani 1 1 d GU . .
H2D4 H 0.6599 0.1909 0.6640 0.225 Uiso 1 1 d G . .
H2D5 H 0.5763 0.1235 0.5966 0.225 Uiso 1 1 d G . .
H2D6 H 0.6302 0.1968 0.5720 0.225 Uiso 1 1 d G . .
C3D2 C 0.6852(15) 0.0333(10) 0.4660(9) 0.181(11) Uani 1 1 d GU . .
H3D4 H 0.7100 -0.0267 0.4522 0.271 Uiso 1 1 d G . .
H3D5 H 0.7159 0.0639 0.4344 0.271 Uiso 1 1 d G . .
H3D6 H 0.6177 0.0251 0.4477 0.271 Uiso 1 1 d G . .
O1W O 0.0231(7) 0.0799(5) 0.6086(6) 0.075(3) Uani 1 1 d DU . .
H1W H 0.0520 0.0902 0.5658 0.113 Uiso 1 1 d RD . .
H2W H 0.0298 0.0237 0.6156 0.113 Uiso 1 1 d RD . .
H3W H 0.0022 0.1241 0.6521 0.113 Uiso 1 1 d RD . .
O1ET O 0.958(3) 0.4444(19) 0.019(3) 0.162(15) Uani 0.50 1 d PGU . .
C1ET C 0.9665(13) 0.5310(14) 0.0154(12) 0.045(5) Uani 0.50 1 d PGU . .
C2ET C 1.0523(17) 0.543(2) -0.025(2) 0.052(7) Uani 0.50 1 d PGU . .
H1 H 0.9693 0.5798 0.0758 0.078 Uiso 0.50 1 d PG . .
H2 H 0.9103 0.5378 -0.0197 0.078 Uiso 0.50 1 d PG . .
H3 H 1.0544 0.6025 -0.0277 0.078 Uiso 0.50 1 d PG . .
H4 H 1.0501 0.4941 -0.0846 0.078 Uiso 0.50 1 d PG . .
H5 H 1.1083 0.5390 0.0113 0.078 Uiso 0.50 1 d PG . .
H6 H 0.9813 0.4446 0.0690 0.078 Uiso 0.50 1 d PG . .
O2ET O 0.491(2) 0.458(3) 0.5552(17) 0.212(15) Uani 0.50 1 d PGU . .
H2ET H 0.4755 0.4039 0.5514 0.318 Uiso 0.50 1 d PG . .
C3ET C 0.4705(14) 0.4578(19) 0.4709(15) 0.076(7) Uani 0.50 1 d PGU . .
C4ET C 0.5557(17) 0.4842(16) 0.4384(16) 0.071(7) Uani 0.50 1 d PGU . .
H12 H 0.4224 0.5014 0.4736 0.106 Uiso 0.50 1 d PG . .
H22 H 0.4444 0.3960 0.4283 0.106 Uiso 0.50 1 d PG . .
H32 H 0.5389 0.4817 0.3794 0.106 Uiso 0.50 1 d PG . .
H42 H 0.6038 0.4414 0.4360 0.106 Uiso 0.50 1 d PG . .
H52 H 0.5799 0.5465 0.4788 0.106 Uiso 0.50 1 d PG . .
O1D3 O 0.920(4) 0.446(4) 0.508(4) 0.184(13) Uiso 0.32 1 d PG . .
N1D3 N 1.042(3) 0.537(4) 0.506(4) 0.184(13) Uiso 0.32 1 d PG . .
C1D3 C 1.005(3) 0.466(4) 0.515(4) 0.184(13) Uiso 0.32 1 d PG . .
C2D3 C 0.984(4) 0.598(4) 0.484(5) 0.184(13) Uiso 0.32 1 d PG . .
C3D3 C 1.143(3) 0.553(5) 0.513(5) 0.184(13) Uiso 0.32 1 d PG . .
H13D H 1.0524 0.4292 0.5270 0.277 Uiso 0.32 1 d PG . .
H23D H 0.9210 0.5972 0.5014 0.277 Uiso 0.32 1 d PG . .
H33D H 0.9938 0.5908 0.4315 0.277 Uiso 0.32 1 d PG . .
H43D H 1.0163 0.6568 0.5096 0.277 Uiso 0.32 1 d PG . .
H53D H 1.1707 0.5024 0.5305 0.277 Uiso 0.32 1 d PG . .
H63D H 1.1563 0.5454 0.4587 0.277 Uiso 0.32 1 d PG . .
H73D H 1.1588 0.6141 0.5532 0.277 Uiso 0.32 1 d PG . .
O3ET O 0.730(2) 0.547(2) 1.137(2) 0.197(14) Uiso 0.55 1 d PG . .
H3ET H 0.7640 0.5768 1.1017 0.295 Uiso 0.55 1 d PG . .
C5ET C 0.658(3) 0.485(3) 1.076(2) 0.20(2) Uiso 0.55 1 d PG . .
C6ET C 0.590(3) 0.450(4) 1.120(4) 0.30(4) Uiso 0.55 1 d PG . .
H13 H 0.6868 0.4328 1.0325 0.444 Uiso 0.55 1 d PG . .
H23 H 0.6237 0.5163 1.0429 0.444 Uiso 0.55 1 d PG . .
H33 H 0.5413 0.4093 1.0759 0.444 Uiso 0.55 1 d PG . .
H43 H 0.5624 0.5024 1.1633 0.444 Uiso 0.55 1 d PG . .
H53 H 0.6238 0.4171 1.1503 0.444 Uiso 0.55 1 d PG . .
O4ET O 0.702(2) 0.185(2) 0.8520(18) 0.150(12) Uiso 0.46 1 d PGD . .
H4ET H 0.7270 0.1781 0.7893 0.225 Uiso 0.46 1 d PGD . .
C7ET C 0.749(3) 0.267(3) 0.918(2) 0.19(3) Uiso 0.46 1 d PGD . .
C8ET C 0.694(3) 0.309(3) 0.996(2) 0.22(3) Uiso 0.46 1 d PG . .
H14 H 0.7597 0.3112 0.8925 0.335 Uiso 0.46 1 d PG . .
H24 H 0.8106 0.2523 0.9387 0.335 Uiso 0.46 1 d PGD . .
H34 H 0.7296 0.3639 1.0403 0.335 Uiso 0.46 1 d PG . .
H44 H 0.6826 0.2649 1.0208 0.335 Uiso 0.46 1 d PG . .
H54 H 0.6341 0.3261 0.9758 0.335 Uiso 0.46 1 d PG . .

loop_
_atom_site_aniso_label
_atom_site_aniso_U_11
_atom_site_aniso_U_22
_atom_site_aniso_U_33
_atom_site_aniso_U_23
_atom_site_aniso_U_13
_atom_site_aniso_U_12
In1 0.0449(4) 0.0316(4) 0.0245(3) 0.0078(3) -0.0106(3) 0.0059(3)
In2 0.0389(4) 0.0233(3) 0.0262(3) 0.0041(3) -0.0025(3) 0.0026(3)
In3 0.0515(5) 0.0250(4) 0.0645(5) 0.0128(3) 0.0174(4) -0.0050(3)
O1A 0.074(5) 0.043(4) 0.029(4) 0.001(3) -0.015(4) 0.034(4)
O2A 0.088(7) 0.108(7) 0.035(4) 0.007(4) -0.018(4) 0.061(6)
O3A 0.051(4) 0.046(4) 0.024(3) 0.011(3) -0.012(3) -0.004(3)
O4A 0.051(4) 0.053(4) 0.029(4) 0.009(3) -0.006(3) 0.004(3)
N1A 0.033(4) 0.041(4) 0.027(4) 0.013(3) -0.012(3) 0.001(3)
C1A 0.034(5) 0.041(5) 0.036(5) 0.015(4) -0.005(4) 0.000(4)
C2A 0.047(6) 0.061(7) 0.027(5) 0.008(5) -0.007(5) 0.016(5)
C3A 0.043(6) 0.054(7) 0.038(6) 0.009(5) 0.001(5) 0.008(5)
C4A 0.037(5) 0.042(5) 0.024(5) 0.013(4) -0.006(4) -0.004(4)
C5A 0.043(6) 0.028(5) 0.024(5) -0.001(4) -0.019(4) -0.002(4)
C6A 0.064(8) 0.054(7) 0.032(5) 0.014(5) -0.013(5) 0.015(6)
C7A 0.039(6) 0.040(5) 0.025(5) 0.008(4) -0.005(4) -0.006(4)
O1B 0.091(6) 0.062(5) 0.033(4) -0.001(4) -0.021(4) 0.052(5)
O2B 0.178(12) 0.129(9) 0.040(5) -0.021(5) -0.051(6) 0.108(9)
O3B 0.056(5) 0.060(5) 0.069(6) 0.039(5) -0.028(4) -0.004(4)
O4B 0.046(4) 0.048(4) 0.091(6) 0.044(4) -0.016(4) 0.009(4)
N1B 0.057(5) 0.035(4) 0.026(4) 0.008(3) -0.013(4) 0.016(4)
C1B 0.062(7) 0.048(6) 0.032(5) 0.004(5) -0.014(5) 0.025(5)
C2B 0.081(9) 0.056(7) 0.038(6) 0.000(5) -0.014(6) 0.029(6)
C3B 0.067(8) 0.041(6) 0.051(7) 0.003(5) -0.005(6) 0.022(6)
C4B 0.037(6) 0.039(5) 0.051(6) 0.021(5) -0.020(5) 0.006(4)
C5B 0.054(7) 0.038(5) 0.032(5) 0.012(4) -0.021(5) -0.001(5)
C6B 0.117(12) 0.068(8) 0.037(6) 0.000(6) -0.023(7) 0.061(8)
C7B 0.033(6) 0.048(6) 0.088(9) 0.047(7) -0.013(6) -0.001(5)
O1C 0.041(4) 0.025(3) 0.049(4) 0.007(3) 0.006(3) 0.003(3)
O2C 0.071(6) 0.041(5) 0.119(8) 0.010(5) 0.054(6) 0.000(4)
O3C 0.053(5) 0.033(4) 0.064(5) 0.008(4) 0.020(4) 0.002(3)
O4C 0.068(5) 0.023(4) 0.082(6) 0.016(4) 0.019(5) -0.005(3)
N1C 0.038(5) 0.027(4) 0.036(4) 0.005(3) -0.001(4) 0.000(3)
C1C 0.053(7) 0.033(5) 0.039(6) 0.008(4) 0.003(5) 0.005(5)
C2C 0.067(8) 0.041(6) 0.066(8) 0.024(6) 0.036(6) 0.002(5)
C3C 0.067(8) 0.039(6) 0.069(8) 0.022(6) 0.013(7) -0.008(6)
C4C 0.048(6) 0.026(5) 0.054(7) 0.006(5) 0.011(5) 0.000(4)
C5C 0.036(5) 0.038(5) 0.045(6) 0.012(5) 0.004(5) 0.003(4)
C6C 0.043(6) 0.045(6) 0.042(6) 0.010(5) 0.001(5) -0.004(5)
C7C 0.071(8) 0.018(5) 0.054(7) 0.006(5) 0.007(6) 0.000(5)
O1D 0.042(4) 0.029(3) 0.035(4) 0.008(3) 0.009(3) 0.006(3)
O2D 0.059(5) 0.026(4) 0.051(4) 0.001(3) 0.006(4) -0.001(3)
O3D 0.067(6) 0.054(5) 0.053(5) 0.002(4) 0.016(4) 0.024(4)
O4D 0.069(6) 0.072(6) 0.062(5) 0.024(5) 0.032(5) 0.017(5)
N1D 0.035(4) 0.024(4) 0.032(4) 0.003(3) -0.004(3) 0.004(3)
C1D 0.043(6) 0.034(5) 0.039(5) 0.016(4) 0.002(5) 0.005(4)
C2D 0.060(7) 0.031(6) 0.076(8) 0.015(6) 0.021(7) -0.007(5)
C3D 0.058(8) 0.053(7) 0.094(10) 0.035(7) 0.038(7) 0.012(6)
C4D 0.048(6) 0.044(6) 0.044(6) 0.012(5) 0.009(5) 0.012(5)
C5D 0.037(5) 0.034(5) 0.032(5) 0.009(4) 0.002(4) 0.009(4)
C6D 0.052(6) 0.026(5) 0.030(5) 0.009(4) -0.005(5) 0.010(4)
C7D 0.053(7) 0.079(9) 0.051(7) 0.028(7) 0.024(6) 0.020(7)
O1E 0.049(5) 0.040(4) 0.064(5) 0.021(4) 0.009(4) -0.006(3)
O2E 0.054(5) 0.040(4) 0.087(6) 0.027(4) -0.001(4) -0.009(4)
O3E 0.081(7) 0.038(4) 0.115(8) 0.030(5) 0.044(6) -0.005(5)
O4E 0.095(7) 0.045(5) 0.103(8) 0.039(5) 0.032(6) 0.018(5)
N1E 0.046(5) 0.023(4) 0.086(7) 0.014(4) 0.023(5) -0.004(4)
C1E 0.056(7) 0.027(5) 0.070(8) 0.016(5) 0.008(6) 0.006(5)
C2E 0.095(11) 0.038(7) 0.081(10) 0.018(7) -0.005(8) -0.024(7)
C3E 0.079(10) 0.050(7) 0.085(10) 0.021(7) -0.001(8) -0.004(7)
C4E 0.066(8) 0.029(6) 0.086(9) 0.022(6) 0.022(7) 0.002(5)
C5E 0.055(7) 0.038(6) 0.075(9) 0.020(6) 0.008(6) 0.004(5)
C6E 0.047(6) 0.012(4) 0.091(9) 0.019(5) 0.022(6) 0.004(4)
C7E 0.069(9) 0.032(6) 0.100(11) 0.024(7) 0.042(8) 0.011(6)
O1F 0.066(6) 0.034(4) 0.093(7) 0.029(4) 0.028(5) -0.001(4)
O2F 0.081(6) 0.058(5) 0.088(7) 0.038(5) 0.031(5) -0.009(5)
O3F 0.055(5) 0.038(4) 0.046(4) 0.012(3) 0.005(4) 0.000(3)
O4F 0.066(5) 0.055(5) 0.051(5) 0.020(4) -0.007(4) 0.013(4)
N1F 0.063(6) 0.031(4) 0.045(5) 0.009(4) 0.016(5) -0.008(4)
C1F 0.059(7) 0.022(5) 0.059(7) 0.009(5) 0.019(6) -0.003(5)
C2F 0.087(10) 0.048(7) 0.051(7) 0.016(6) 0.031(7) 0.012(7)
C3F 0.057(7) 0.038(6) 0.059(7) 0.014(5) 0.018(6) 0.004(5)
C4F 0.063(7) 0.033(5) 0.043(6) 0.019(5) 0.016(5) 0.017(5)
C5F 0.063(7) 0.025(5) 0.053(7) 0.015(5) 0.023(6) 0.002(5)
C6F 0.076(9) 0.043(7) 0.059(8) 0.022(6) 0.034(7) 0.022(6)
C7F 0.071(8) 0.031(5) 0.059(7) 0.019(5) 0.030(7) 0.013(5)
N1T 0.064(7) 0.042(5) 0.076(7) 0.025(5) 0.006(5) 0.008(5)
N2T 0.128(12) 0.093(10) 0.099(10) 0.026(8) 0.017(9) 0.048(9)
C1T 0.146(14) 0.045(7) 0.039(7) 0.006(6) 0.033(8) -0.007(8)
C2T 0.090(10) 0.067(9) 0.096(11) 0.051(8) 0.046(9) 0.010(8)
C3T 0.15(2) 0.15(2) 0.15(2) 0.046(16) 0.060(17) 0.089(17)
C4T 0.28(4) 0.14(2) 0.33(4) 0.04(3) 0.14(3) 0.12(3)
C5T 0.41(5) 0.18(3) 0.103(18) -0.029(17) 0.12(3) -0.05(3)
C6T 0.134(18) 0.125(16) 0.138(18) 0.029(14) 0.058(15) 0.036(14)
O1D1 0.37(4) 0.30(3) 0.43(4) 0.09(3) 0.18(3) 0.09(3)
N1D1 0.15(2) 0.22(2) 0.16(2) 0.031(18) -0.079(17) -0.007(19)
C1D1 0.28(3) 0.30(3) 0.28(3) 0.03(3) -0.03(3) 0.03(3)
C2D1 0.108(18) 0.21(3) 0.25(3) 0.17(2) -0.013(19) 0.008(18)
C3D1 0.18(3) 0.28(3) 0.105(19) 0.05(2) 0.030(19) 0.07(2)
O1D2 0.24(3) 0.29(3) 0.38(4) 0.13(3) 0.03(3) -0.08(2)
N1D2 0.118(12) 0.067(8) 0.158(14) 0.067(9) 0.044(11) 0.021(8)
C1D2 0.14(2) 0.126(17) 0.28(3) 0.101(19) 0.03(2) -0.006(15)
C2D2 0.151(18) 0.103(14) 0.23(2) 0.084(16) 0.117(18) 0.031(13)
C3D2 0.33(3) 0.084(14) 0.145(19) 0.045(14) 0.09(2) 0.066(18)
O1W 0.095(7) 0.053(5) 0.085(7) 0.031(5) 0.030(6) 0.005(5)
O1ET 0.18(3) 0.16(2) 0.11(2) 0.021(18) -0.030(19) 0.00(2)
C1ET 0.059(12) 0.035(10) 0.023(9) -0.001(8) -0.023(9) 0.003(9)
C2ET 0.058(10) 0.060(10) 0.042(10) 0.030(8) -0.010(8) 0.005(8)
O2ET 0.19(2) 0.20(2) 0.18(2) 0.01(2) 0.00(2) -0.05(2)
C3ET 0.082(16) 0.082(16) 0.061(14) 0.036(12) -0.025(13) -0.038(13)
C4ET 0.086(17) 0.037(12) 0.073(16) 0.005(11) 0.018(14) 0.007(12)

loop_
_geom_bond_atom_site_label_1
_geom_bond_atom_site_label_2
_geom_bond_distance
_geom_bond_site_symmetry_2
_geom_bond_publ_flag
In1 O4E 2.115(9) . ?
In1 O1A 2.162(6) . ?
In1 O4F 2.183(9) 2_666 ?
In1 O1B 2.203(7) . ?
In1 N1B 2.339(8) . ?
In1 N1A 2.392(8) . ?
In1 O3F 2.401(7) 2_666 ?
In1 C7F 2.636(12) 2_666 ?
In1 O3E 2.807(10) . ?
In2 O4B 2.150(7) 2_666 ?
In2 O1C 2.194(7) . ?
In2 O1D 2.195(6) . ?
In2 O4A 2.245(7) . ?
In2 N1D 2.365(8) . ?
In2 N1C 2.375(8) . ?
In2 O3A 2.391(6) . ?
In2 C7A 2.652(9) . ?
In2 O3B 2.664(8) 2_666 ?
In3 O4D 2.137(8) 2_666 ?
In3 O1E 2.205(7) . ?
In3 O1F 2.218(8) . ?
In3 O4C 2.224(7) . ?
In3 N1E 2.343(11) . ?
In3 O3C 2.345(7) . ?
In3 N1F 2.361(10) . ?
In3 C7C 2.636(9) . ?
In3 O3D 2.860(9) 2_666 ?
O1A C6A 1.254(12) . ?
O2A C6A 1.242(12) . ?
O3A C7A 1.223(11) . ?
O4A C7A 1.287(11) . ?
N1A C5A 1.313(11) . ?
N1A C1A 1.350(11) . ?
C1A C2A 1.375(14) . ?
C1A C6A 1.510(13) . ?
C2A C3A 1.382(13) . ?
C3A C4A 1.381(13) . ?
C4A C5A 1.374(13) . ?
C4A C7A 1.506(12) . ?
O1B C6B 1.251(13) . ?
O2B C6B 1.251(13) . ?
O3B C7B 1.238(14) . ?
O4B C7B 1.265(14) . ?
O4B In2 2.150(7) 2_666 ?
N1B C1B 1.358(12) . ?
N1B C5B 1.373(11) . ?
C1B C2B 1.372(15) . ?
C1B C6B 1.500(13) . ?
C2B C3B 1.373(15) . ?
C3B C4B 1.357(14) . ?
C4B C5B 1.380(14) . ?
C4B C7B 1.539(12) . ?
O1C C6C 1.261(13) . ?
O2C C6C 1.224(13) . ?
O3C C7C 1.250(13) . ?
O4C C7C 1.284(13) . ?
N1C C5C 1.314(12) . ?
N1C C1C 1.350(13) . ?
C1C C2C 1.365(15) . ?
C1C C6C 1.532(14) . ?
C2C C3C 1.355(15) . ?
C3C C4C 1.379(16) . ?
C4C C5C 1.376(14) . ?
C4C C7C 1.493(13) . ?
O1D C6D 1.270(12) . ?
O2D C6D 1.213(11) . ?
O3D C7D 1.232(15) . ?
O4D C7D 1.287(15) . ?
O4D In3 2.137(8) 2_666 ?
N1D C5D 1.303(12) . ?
N1D C1D 1.345(12) . ?
C1D C2D 1.367(15) . ?
C1D C6D 1.542(14) . ?
C2D C3D 1.377(16) . ?
C3D C4D 1.376(16) . ?
C4D C5D 1.370(15) . ?
C4D C7D 1.506(15) . ?
O1E C6E 1.266(14) . ?
O2E C6E 1.256(13) . ?
O3E C7E 1.224(16) . ?
O4E C7E 1.280(17) . ?
N1E C5E 1.324(14) . ?
N1E C1E 1.364(14) . ?
C1E C2E 1.349(18) . ?
C1E C6E 1.499(15) . ?
C2E C3E 1.382(18) . ?
C3E C4E 1.440(18) . ?
C4E C5E 1.378(18) . ?
C4E C7E 1.498(17) . ?
O1F C6F 1.259(15) . ?
O2F C6F 1.223(14) . ?
O3F C7F 1.232(13) . ?
O3F In1 2.401(7) 2_666 ?
O4F C7F 1.290(14) . ?
O4F In1 2.183(9) 2_666 ?
N1F C5F 1.318(13) . ?
N1F C1F 1.350(14) . ?
C1F C2F 1.360(17) . ?
C1F C6F 1.520(17) . ?
C2F C3F 1.382(17) . ?
C3F C4F 1.369(15) . ?
C4F C5F 1.399(16) . ?
C4F C7F 1.476(16) . ?
C7F In1 2.636(12) 2_666 ?
N1T C1T 1.465(14) . ?
N2T C2T 1.463(18) . ?
C1T C6T 1.512(14) . ?
C1T C2T 1.521(13) . ?
C2T C3T 1.515(14) . ?
C3T C4T 1.537(17) . ?
C4T C5T 1.561(17) . ?
C5T C6T 1.545(15) . ?
O1D1 C1D1 1.2344 . ?
N1D1 C1D1 1.3129 . ?
N1D1 C2D1 1.4448 . ?
N1D1 C3D1 1.4562 . ?
O1D2 C1D2 1.2344 . ?
N1D2 C1D2 1.3130 . ?
N1D2 C2D2 1.4449 . ?
N1D2 C3D2 1.4562 . ?
O1ET C2ET 0.25(6) 2_765 ?
O1ET C1ET 1.39(5) 2_765 ?
O1ET C1ET 1.4163 . ?
C1ET C2ET 1.28(4) 2_765 ?
C1ET C1ET 1.38(4) 2_765 ?
C1ET O1ET 1.39(4) 2_765 ?
C1ET C2ET 1.5060 . ?
C2ET O1ET 0.25(4) 2_765 ?
C2ET C1ET 1.28(4) 2_765 ?
O2ET C4ET 1.14(9) 2_666 ?
O2ET C3ET 1.4163 . ?
O2ET C3ET 1.68(6) 2_666 ?
C3ET C3ET 1.49(4) 2_666 ?
C3ET C4ET 1.5060 . ?
C3ET C4ET 1.51(5) 2_666 ?
C3ET O2ET 1.68(4) 2_666 ?
C4ET O2ET 1.14(4) 2_666 ?
C4ET C3ET 1.51(4) 2_666 ?
O1D3 N1D3 0.69(10) 2_766 ?
O1D3 C3D3 0.95(11) 2_766 ?
O1D3 C1D3 1.2343 . ?
O1D3 C2D3 1.59(11) 2_766 ?
N1D3 C1D3 0.73(9) 2_766 ?
N1D3 O1D3 0.69(10) 2_766 ?
N1D3 C1D3 1.3130 . ?
N1D3 C2D3 1.4448 . ?
N1D3 C3D3 1.4562 . ?
N1D3 N1D3 1.61(10) 2_766 ?
C1D3 N1D3 0.73(10) 2_766 ?
C1D3 C2D3 1.05(10) 2_766 ?
C1D3 C1D3 1.38(10) 2_766 ?
C2D3 C1D3 1.05(9) 2_766 ?
C2D3 O1D3 1.59(8) 2_766 ?
C3D3 O1D3 0.95(9) 2_766 ?
O3ET C5ET 1.4163 . ?
C5ET C6ET 1.5060 . ?
O4ET C7ET 1.4163 . ?
C7ET C8ET 1.5060 . ?
